data_1515337
loop_
_publ_author_name
'Michinobu, Tsuyoshi'
'Seo, Chayeon'
'Noguchi, Keiichi'
'Mori, Takehiko'

_publ_section_title
;
 Effects of click postfunctionalization on thermal stability and field
 effect transistor performances of aromatic polyamines
;
_journal_issue 6
_journal_name_full 'Polymer Chemistry'
_journal_page_first 1427
_journal_paper_doi 10.1039/c2py20079a
_journal_volume 3
_journal_year 2012
_chemical_formula_moiety 'C22 H16 N6, 0.25(C2 H4 Cl2)'
_chemical_formula_sum 'C22.5 H17 Cl0.5 N6'
_chemical_formula_weight 389.14
_chemical_name_systematic
;
?
;
_space_group_IT_number 2
_symmetry_cell_setting triclinic
_symmetry_Int_Tables_number 2
_symmetry_space_group_name_Hall '-P 1'
_symmetry_space_group_name_H-M 'P -1'
_atom_sites_solution_hydrogens geom
_atom_sites_solution_primary direct
_atom_sites_solution_secondary difmap
_cell_angle_alpha 114.8040(10)
_cell_angle_beta 105.6390(10)
_cell_angle_gamma 98.9430(10)
_cell_formula_units_Z 4
_cell_length_a 11.8246(2)
_cell_length_b 13.8037(3)
_cell_length_c 14.9944(3)
_cell_measurement_reflns_used 24483
_cell_measurement_temperature 193
_cell_measurement_theta_max 68.2
_cell_measurement_theta_min 3.5
_cell_volume 2035.95(8)
_computing_cell_refinement PROCESS-AUTO
_computing_data_collection PROCESS-AUTO
_computing_data_reduction CrystalStructure
_computing_publication_material 'SHELXL-97 (Sheldrick, 1997)'
_computing_structure_refinement 'SHELXL-97 (Sheldrick, 1997)'
_computing_structure_solution SIR2004
_diffrn_ambient_temperature 193
_diffrn_detector_area_resol_mean 10.00
_diffrn_measured_fraction_theta_full 0.971
_diffrn_measured_fraction_theta_max 0.971
_diffrn_measurement_device_type 'Rigaku RAXIS-RAPID'
_diffrn_measurement_method \w
_diffrn_radiation_monochromator graphite
_diffrn_radiation_source 'roating anode'
_diffrn_radiation_type CuK\a
_diffrn_radiation_wavelength 1.54187
_diffrn_reflns_av_R_equivalents 0.0290
_diffrn_reflns_av_sigmaI/netI 0.0231
_diffrn_reflns_limit_h_max 12
_diffrn_reflns_limit_h_min -14
_diffrn_reflns_limit_k_max 16
_diffrn_reflns_limit_k_min -16
_diffrn_reflns_limit_l_max 18
_diffrn_reflns_limit_l_min -18
_diffrn_reflns_number 28971
_diffrn_reflns_theta_full 68.23
_diffrn_reflns_theta_max 68.23
_diffrn_reflns_theta_min 3.50
_exptl_absorpt_coefficient_mu 1.217
_exptl_absorpt_correction_T_max 0.885
_exptl_absorpt_correction_T_min 0.562
_exptl_absorpt_correction_type numerical
_exptl_absorpt_process_details
;
Higashi, T. (1999). Program for Absorption Correction.
Rigaku Corporation, Tokyo, Japan.
;
_exptl_crystal_colour brown
_exptl_crystal_density_diffrn 1.270
_exptl_crystal_density_method 'not measured'
_exptl_crystal_description block
_exptl_crystal_F_000 810
_exptl_crystal_size_max 0.60
_exptl_crystal_size_mid 0.20
_exptl_crystal_size_min 0.10
_refine_diff_density_max 0.347
_refine_diff_density_min -0.362
_refine_diff_density_rms 0.051
_refine_ls_extinction_method none
_refine_ls_goodness_of_fit_ref 1.089
_refine_ls_hydrogen_treatment constr
_refine_ls_matrix_type full
_refine_ls_number_parameters 527
_refine_ls_number_reflns 7247
_refine_ls_number_restraints 0
_refine_ls_restrained_S_all 1.089
_refine_ls_R_factor_all 0.0514
_refine_ls_R_factor_gt 0.0455
_refine_ls_shift/su_max 0.001
_refine_ls_shift/su_mean 0.000
_refine_ls_structure_factor_coef Fsqd
_refine_ls_weighting_details 'calc w=1/[\s^2^(Fo^2^)+(0.0741P)^2^+0.4383P] where P=(Fo^2^+2Fc^2^)/3'
_refine_ls_weighting_scheme calc
_refine_ls_wR_factor_gt 0.1266
_refine_ls_wR_factor_ref 0.1332
_reflns_number_gt 6191
_reflns_number_total 7247
_reflns_threshold_expression >2sigma(I)
_cod_data_source_file c2py20079a.txt
_cod_data_source_block I
_cod_database_code 1515337

loop_
_symmetry_equiv_pos_site_id
_symmetry_equiv_pos_as_xyz
1 +X,+Y,+Z
2 -X,-Y,-Z

loop_
_atom_site_label
_atom_site_type_symbol
_atom_site_fract_x
_atom_site_fract_y
_atom_site_fract_z
_atom_site_U_iso_or_equiv
_atom_site_adp_type
_atom_site_occupancy
_atom_site_symmetry_multiplicity
_atom_site_calc_flag
_atom_site_refinement_flags
Cl1 Cl 0.30194(5) 0.43340(5) 0.43226(4) 0.06772(18) Uani 1 1 d .
N1 N 0.34456(19) 0.48921(17) -0.10240(16) 0.0711(5) Uani 1 1 d .
N2 N 0.42384(17) 0.19614(16) -0.10008(12) 0.0619(5) Uani 1 1 d .
N3 N 0.14896(15) 0.00621(12) 0.04859(13) 0.0531(4) Uani 1 1 d .
N4 N 0.00145(14) 0.18741(13) -0.11088(12) 0.0500(4) Uani 1 1 d .
N5 N 0.0534(2) 0.67650(18) 0.24150(16) 0.0837(7) Uani 1 1 d .
H5A H 0.0356 0.6801 0.2959 0.100 Uiso 1 1 calc R
H5B H 0.0329 0.7203 0.2152 0.100 Uiso 1 1 calc R
N6 N 0.73837(14) 0.32502(12) 0.37821(13) 0.0495(4) Uani 1 1 d .
N7 N 0.05122(15) 0.31302(13) 0.58012(12) 0.0503(4) Uani 1 1 d .
N8 N 0.43862(16) 0.37096(14) 0.66857(15) 0.0676(5) Uani 1 1 d .
N9 N 0.19048(14) -0.06151(13) 0.51383(12) 0.0482(4) Uani 1 1 d .
N10 N -0.16818(15) -0.18554(13) 0.27885(13) 0.0520(4) Uani 1 1 d .
N11 N 0.55587(15) -0.04613(15) 0.30427(13) 0.0579(4) Uani 1 1 d .
H11A H 0.5362 -0.0951 0.2373 0.069 Uiso 1 1 calc R
H11B H 0.6308 -0.0264 0.3504 0.069 Uiso 1 1 calc R
N12 N -0.22466(16) 0.20232(14) 0.10916(13) 0.0548(4) Uani 1 1 d .
C1 C 0.28479(15) 0.36474(12) 0.05173(12) 0.0336(3) Uani 1 1 d .
C2 C 0.28827(15) 0.27465(12) 0.08405(12) 0.0324(3) Uani 1 1 d .
C3 C 0.33092(15) 0.35525(13) -0.02516(12) 0.0358(3) Uani 1 1 d .
C4 C 0.33760(17) 0.43029(16) -0.06755(14) 0.0457(4) Uani 1 1 d .
C5 C 0.38167(17) 0.26632(15) -0.06753(13) 0.0426(4) Uani 1 1 d .
C6 C 0.18173(15) 0.18530(13) 0.03012(12) 0.0349(3) Uani 1 1 d .
C7 C 0.16397(15) 0.08621(13) 0.04132(13) 0.0392(4) Uani 1 1 d .
C8 C 0.08001(16) 0.18490(13) -0.04825(13) 0.0387(4) Uani 1 1 d .
C9 C 0.22967(17) 0.44804(14) 0.10144(13) 0.0407(4) Uani 1 1 d .
C10 C 0.20314(17) 0.45771(14) 0.18948(13) 0.0420(4) Uani 1 1 d .
H10 H 0.2252 0.4103 0.2178 0.050 Uiso 1 1 calc R
C11 C 0.14664(19) 0.53274(15) 0.23675(14) 0.0492(4) Uani 1 1 d .
H11 H 0.1308 0.5362 0.2967 0.059 Uiso 1 1 calc R
C12 C 0.1122(2) 0.60378(18) 0.19845(17) 0.0601(6) Uani 1 1 d .
C13 C 0.1366(3) 0.5939(3) 0.1096(2) 0.1108(13) Uani 1 1 d .
H13 H 0.1138 0.6409 0.0810 0.133 Uiso 1 1 calc R
C14 C 0.1923(3) 0.5186(2) 0.0627(2) 0.0961(11) Uani 1 1 d .
H14 H 0.2061 0.5139 0.0017 0.115 Uiso 1 1 calc R
C15 C 0.40043(15) 0.28936(12) 0.16366(12) 0.0336(3) Uani 1 1 d .
C16 C 0.51093(15) 0.36990(13) 0.19130(12) 0.0358(3) Uani 1 1 d .
H16 H 0.5085 0.4177 0.1605 0.043 Uiso 1 1 calc R
C17 C 0.62105(16) 0.38209(13) 0.26032(13) 0.0388(4) Uani 1 1 d .
H17 H 0.6934 0.4362 0.2748 0.047 Uiso 1 1 calc R
C18 C 0.62931(16) 0.31561(13) 0.31071(13) 0.0406(4) Uani 1 1 d .
C19 C 0.51796(17) 0.23905(15) 0.28844(15) 0.0467(4) Uani 1 1 d .
H19 H 0.5193 0.1957 0.3237 0.056 Uiso 1 1 calc R
C20 C 0.40839(16) 0.22590(14) 0.21728(14) 0.0433(4) Uani 1 1 d .
H20 H 0.3357 0.1727 0.2035 0.052 Uiso 1 1 calc R
C21 C 0.85192(17) 0.40627(17) 0.40444(17) 0.0559(5) Uani 1 1 d .
H21A H 0.9217 0.3943 0.4469 0.067 Uiso 1 1 calc R
H21B H 0.8485 0.4821 0.4450 0.067 Uiso 1 1 calc R
H21C H 0.8626 0.3975 0.3391 0.067 Uiso 1 1 calc R
C22 C 0.74329(19) 0.26131(18) 0.43515(17) 0.0595(5) Uani 1 1 d .
H22A H 0.8296 0.2737 0.4752 0.071 Uiso 1 1 calc R
H22B H 0.7034 0.1813 0.3845 0.071 Uiso 1 1 calc R
H22C H 0.7002 0.2861 0.4841 0.071 Uiso 1 1 calc R
C23 C 0.20341(14) 0.14032(12) 0.43960(12) 0.0332(3) Uani 1 1 d .
C24 C 0.07093(14) 0.06944(13) 0.37247(12) 0.0332(3) Uani 1 1 d .
C25 C 0.22405(15) 0.23788(13) 0.52938(12) 0.0359(3) Uani 1 1 d .
C26 C 0.12519(16) 0.27616(13) 0.55528(13) 0.0385(4) Uani 1 1 d .
C27 C 0.34369(17) 0.31156(14) 0.60577(14) 0.0448(4) Uani 1 1 d .
C28 C 0.03730(14) -0.02485(13) 0.38205(12) 0.0339(3) Uani 1 1 d .
C29 C 0.12396(15) -0.04483(13) 0.45519(12) 0.0363(3) Uani 1 1 d .
C30 C -0.07840(16) -0.11207(14) 0.32300(13) 0.0381(4) Uani 1 1 d .
C31 C 0.29719(14) 0.09568(12) 0.40718(12) 0.0330(3) Uani 1 1 d .
C32 C 0.41839(15) 0.12417(13) 0.47697(12) 0.0361(3) Uani 1 1 d .
H32 H 0.4424 0.1775 0.5495 0.043 Uiso 1 1 calc R
C33 C 0.50271(15) 0.07711(13) 0.44318(12) 0.0372(4) Uani 1 1 d .
H33 H 0.5837 0.0977 0.4925 0.045 Uiso 1 1 calc R
C34 C 0.47096(16) -0.00133(14) 0.33632(13) 0.0399(4) Uani 1 1 d .
C35 C 0.35028(16) -0.03042(15) 0.26552(13) 0.0432(4) Uani 1 1 d .
H35 H 0.3269 -0.0827 0.1928 0.052 Uiso 1 1 calc R
C36 C 0.26602(15) 0.01582(13) 0.30034(13) 0.0389(4) Uani 1 1 d .
H36 H 0.1844 -0.0064 0.2513 0.047 Uiso 1 1 calc R
C37 C -0.00637(15) 0.10283(13) 0.30596(12) 0.0351(3) Uani 1 1 d .
C38 C -0.13619(16) 0.05665(15) 0.25894(14) 0.0437(4) Uani 1 1 d .
H38 H -0.1755 0.0017 0.2724 0.052 Uiso 1 1 calc R
C39 C -0.20673(17) 0.08896(16) 0.19453(15) 0.0484(4) Uani 1 1 d .
H39 H -0.2938 0.0557 0.1641 0.058 Uiso 1 1 calc R
C40 C -0.15284(17) 0.17069(15) 0.17240(13) 0.0448(4) Uani 1 1 d .
C41 C -0.02330(17) 0.21765(15) 0.21944(14) 0.0449(4) Uani 1 1 d .
H41 H 0.0161 0.2730 0.2064 0.054 Uiso 1 1 calc R
C42 C 0.04638(16) 0.18440(14) 0.28375(13) 0.0399(4) Uani 1 1 d .
H42 H 0.1334 0.2177 0.3144 0.048 Uiso 1 1 calc R
C43 C -0.3550(2) 0.1410(2) 0.04934(17) 0.0682(6) Uani 1 1 d .
H43A H -0.3918 0.1759 0.0088 0.082 Uiso 1 1 calc R
H43B H -0.3964 0.1425 0.0982 0.082 Uiso 1 1 calc R
H43C H -0.3646 0.0631 0.0006 0.082 Uiso 1 1 calc R
C44 C -0.1699(2) 0.2837(2) 0.0829(2) 0.0759(7) Uani 1 1 d .
H44A H -0.2352 0.3038 0.0448 0.091 Uiso 1 1 calc R
H44B H -0.1245 0.2510 0.0380 0.091 Uiso 1 1 calc R
H44C H -0.1131 0.3510 0.1481 0.091 Uiso 1 1 calc R
C45 C 0.4560(2) 0.5060(2) 0.45974(18) 0.0717(6) Uani 1 1 d .
H45A H 0.4735 0.4758 0.3940 0.086 Uiso 1 1 calc R
H45B H 0.4649 0.5865 0.4844 0.086 Uiso 1 1 calc R

loop_
_atom_site_aniso_label
_atom_site_aniso_U_11
_atom_site_aniso_U_22
_atom_site_aniso_U_33
_atom_site_aniso_U_23
_atom_site_aniso_U_13
_atom_site_aniso_U_12
Cl1 0.0568(3) 0.0812(4) 0.0574(3) 0.0345(3) 0.0187(2) 0.0034(3)
N1 0.0857(14) 0.0884(13) 0.0948(14) 0.0729(12) 0.0570(12) 0.0433(12)
N2 0.0718(12) 0.0803(12) 0.0418(8) 0.0269(8) 0.0228(8) 0.0498(10)
N3 0.0546(10) 0.0429(8) 0.0557(9) 0.0296(7) 0.0071(8) 0.0066(7)
N4 0.0441(9) 0.0516(9) 0.0532(9) 0.0320(7) 0.0070(7) 0.0126(7)
N5 0.140(2) 0.0965(15) 0.0880(14) 0.0662(12) 0.0813(15) 0.0911(15)
N6 0.0358(8) 0.0465(8) 0.0619(9) 0.0330(7) 0.0035(7) 0.0085(7)
N7 0.0484(9) 0.0579(9) 0.0522(9) 0.0278(8) 0.0215(8) 0.0273(8)
N8 0.0472(11) 0.0459(9) 0.0710(11) 0.0044(8) 0.0063(9) 0.0140(8)
N9 0.0415(9) 0.0559(9) 0.0560(9) 0.0371(8) 0.0131(7) 0.0177(7)
N10 0.0433(9) 0.0501(9) 0.0553(9) 0.0316(8) 0.0041(7) 0.0037(8)
N11 0.0429(9) 0.0708(11) 0.0457(8) 0.0126(8) 0.0174(7) 0.0255(8)
N12 0.0551(10) 0.0722(11) 0.0540(9) 0.0424(9) 0.0168(8) 0.0347(9)
C1 0.0345(9) 0.0346(8) 0.0353(8) 0.0206(7) 0.0116(7) 0.0118(7)
C2 0.0368(9) 0.0343(8) 0.0341(7) 0.0200(6) 0.0163(7) 0.0157(7)
C3 0.0377(9) 0.0392(8) 0.0359(8) 0.0216(7) 0.0140(7) 0.0154(7)
C4 0.0482(11) 0.0570(10) 0.0523(10) 0.0362(9) 0.0279(9) 0.0231(9)
C5 0.0446(10) 0.0559(10) 0.0340(8) 0.0243(8) 0.0154(7) 0.0236(9)
C6 0.0356(9) 0.0373(8) 0.0372(8) 0.0219(7) 0.0132(7) 0.0145(7)
C7 0.0366(9) 0.0373(8) 0.0405(8) 0.0205(7) 0.0086(7) 0.0088(7)
C8 0.0376(9) 0.0377(8) 0.0429(9) 0.0229(7) 0.0131(8) 0.0104(7)
C9 0.0516(11) 0.0428(9) 0.0452(9) 0.0285(8) 0.0258(8) 0.0240(8)
C10 0.0545(11) 0.0419(9) 0.0427(9) 0.0267(7) 0.0226(8) 0.0219(8)
C11 0.0674(13) 0.0532(10) 0.0460(10) 0.0292(8) 0.0331(9) 0.0310(10)
C12 0.0892(16) 0.0653(12) 0.0641(12) 0.0427(11) 0.0488(12) 0.0519(12)
C13 0.210(4) 0.137(2) 0.131(2) 0.117(2) 0.136(3) 0.144(3)
C14 0.182(3) 0.118(2) 0.113(2) 0.1000(19) 0.119(2) 0.121(2)
C15 0.0337(9) 0.0331(7) 0.0363(8) 0.0191(6) 0.0120(7) 0.0113(7)
C16 0.0410(9) 0.0333(8) 0.0375(8) 0.0207(7) 0.0147(7) 0.0120(7)
C17 0.0353(9) 0.0348(8) 0.0453(9) 0.0210(7) 0.0127(7) 0.0075(7)
C18 0.0355(9) 0.0378(8) 0.0452(9) 0.0220(7) 0.0079(7) 0.0104(7)
C19 0.0424(10) 0.0456(9) 0.0554(10) 0.0360(9) 0.0071(8) 0.0078(8)
C20 0.0353(9) 0.0445(9) 0.0506(10) 0.0315(8) 0.0069(8) 0.0049(7)
C21 0.0351(10) 0.0534(11) 0.0689(13) 0.0315(10) 0.0054(9) 0.0073(8)
C22 0.0463(11) 0.0606(12) 0.0682(12) 0.0424(11) 0.0003(10) 0.0127(9)
C23 0.0336(9) 0.0351(8) 0.0354(8) 0.0222(7) 0.0101(6) 0.0118(7)
C24 0.0306(8) 0.0371(8) 0.0337(7) 0.0181(6) 0.0118(6) 0.0129(7)
C25 0.0333(9) 0.0369(8) 0.0399(8) 0.0206(7) 0.0124(7) 0.0135(7)
C26 0.0392(10) 0.0391(8) 0.0384(8) 0.0210(7) 0.0114(7) 0.0135(7)
C27 0.0400(10) 0.0366(8) 0.0484(10) 0.0134(8) 0.0130(8) 0.0152(8)
C28 0.0304(8) 0.0379(8) 0.0358(8) 0.0207(7) 0.0103(6) 0.0119(7)
C29 0.0336(9) 0.0370(8) 0.0403(8) 0.0213(7) 0.0126(7) 0.0103(7)
C30 0.0372(10) 0.0408(9) 0.0395(8) 0.0240(7) 0.0105(7) 0.0135(8)
C31 0.0316(8) 0.0336(7) 0.0360(8) 0.0193(6) 0.0116(6) 0.0099(6)
C32 0.0363(9) 0.0383(8) 0.0335(8) 0.0178(7) 0.0111(7) 0.0131(7)
C33 0.0309(9) 0.0417(8) 0.0376(8) 0.0198(7) 0.0094(7) 0.0119(7)
C34 0.0377(9) 0.0432(9) 0.0415(9) 0.0207(7) 0.0174(7) 0.0144(7)
C35 0.0408(10) 0.0460(9) 0.0348(8) 0.0131(7) 0.0136(7) 0.0123(8)
C36 0.0319(9) 0.0418(9) 0.0363(8) 0.0171(7) 0.0079(7) 0.0082(7)
C37 0.0330(9) 0.0374(8) 0.0375(8) 0.0215(7) 0.0105(7) 0.0126(7)
C38 0.0354(10) 0.0472(9) 0.0540(10) 0.0316(8) 0.0126(8) 0.0136(8)
C39 0.0341(10) 0.0553(10) 0.0555(10) 0.0314(9) 0.0076(8) 0.0159(8)
C40 0.0499(11) 0.0512(10) 0.0418(9) 0.0271(8) 0.0154(8) 0.0267(9)
C41 0.0475(11) 0.0480(9) 0.0502(10) 0.0328(8) 0.0174(8) 0.0175(8)
C42 0.0373(9) 0.0429(9) 0.0428(9) 0.0245(7) 0.0127(7) 0.0139(7)
C43 0.0611(14) 0.0925(16) 0.0564(12) 0.0414(12) 0.0104(10) 0.0423(13)
C44 0.0877(18) 0.1009(18) 0.0857(16) 0.0750(16) 0.0364(14) 0.0527(15)
C45 0.0690(16) 0.0841(16) 0.0578(13) 0.0339(12) 0.0263(12) 0.0091(13)

loop_
_atom_type_symbol
_atom_type_description
_atom_type_scat_dispersion_real
_atom_type_scat_dispersion_imag
_atom_type_scat_source
C C 0.0181 0.0091 'International Tables Vol C Tables 4.2.6.8 and 6.1.1.4'
H H 0.0000 0.0000 'International Tables Vol C Tables 4.2.6.8 and 6.1.1.4'
N N 0.0311 0.0180 'International Tables Vol C Tables 4.2.6.8 and 6.1.1.4'
Cl Cl 0.3639 0.7018 'International Tables Vol C Tables 4.2.6.8 and 6.1.1.4'

loop_
_geom_angle_atom_site_label_1
_geom_angle_atom_site_label_2
_geom_angle_atom_site_label_3
_geom_angle
_geom_angle_site_symmetry_1
C12 N5 H5A 120.0 .
C12 N5 H5B 120.0 .
H5A N5 H5B 120.0 .
C18 N6 C21 121.43(15) .
C18 N6 C22 120.88(15) .
C21 N6 C22 117.41(15) .
C34 N11 H11A 120.0 .
C34 N11 H11B 120.0 .
H11A N11 H11B 120.0 .
C40 N12 C43 120.88(17) .
C40 N12 C44 120.85(18) .
C43 N12 C44 117.19(16) .
C3 C1 C9 127.08(13) .
C3 C1 C2 115.71(13) .
C9 C1 C2 117.17(13) .
C6 C2 C15 127.58(13) .
C6 C2 C1 114.28(13) .
C15 C2 C1 118.12(13) .
C1 C3 C4 125.57(14) .
C1 C3 C5 120.23(14) .
C4 C3 C5 114.17(14) .
N1 C4 C3 178.5(2) .
N2 C5 C3 179.0(2) .
C2 C6 C8 119.42(13) .
C2 C6 C7 125.27(14) .
C8 C6 C7 115.24(14) .
N3 C7 C6 178.95(19) .
N4 C8 C6 177.67(18) .
C10 C9 C14 115.55(15) .
C10 C9 C1 120.72(14) .
C14 C9 C1 123.61(15) .
C11 C10 C9 122.69(15) .
C11 C10 H10 118.7 .
C9 C10 H10 118.7 .
C10 C11 C12 121.04(16) .
C10 C11 H11 119.5 .
C12 C11 H11 119.5 .
N5 C12 C11 122.46(18) .
N5 C12 C13 120.62(18) .
C11 C12 C13 116.88(17) .
C14 C13 C12 121.71(19) .
C14 C13 H13 119.1 .
C12 C13 H13 119.1 .
C13 C14 C9 122.11(18) .
C13 C14 H14 118.9 .
C9 C14 H14 118.9 .
C16 C15 C20 115.98(14) .
C16 C15 C2 120.17(13) .
C20 C15 C2 123.85(15) .
C17 C16 C15 122.69(14) .
C17 C16 H16 118.7 .
C15 C16 H16 118.7 .
C16 C17 C18 121.02(15) .
C16 C17 H17 119.5 .
C18 C17 H17 119.5 .
N6 C18 C17 121.95(16) .
N6 C18 C19 121.20(15) .
C17 C18 C19 116.85(15) .
C20 C19 C18 121.53(15) .
C20 C19 H19 119.2 .
C18 C19 H19 119.2 .
C19 C20 C15 121.77(16) .
C19 C20 H20 119.1 .
C15 C20 H20 119.1 .
N6 C21 H21A 109.5 .
N6 C21 H21B 109.5 .
H21A C21 H21B 109.5 .
N6 C21 H21C 109.5 .
H21A C21 H21C 109.5 .
H21B C21 H21C 109.5 .
N6 C22 H22A 109.5 .
N6 C22 H22B 109.5 .
H22A C22 H22B 109.5 .
N6 C22 H22C 109.5 .
H22A C22 H22C 109.5 .
H22B C22 H22C 109.5 .
C25 C23 C31 126.05(15) .
C25 C23 C24 116.83(14) .
C31 C23 C24 116.99(13) .
C28 C24 C37 126.54(15) .
C28 C24 C23 113.75(13) .
C37 C24 C23 119.71(13) .
C23 C25 C27 124.46(15) .
C23 C25 C26 122.34(15) .
C27 C25 C26 113.20(14) .
N7 C26 C25 175.88(19) .
N8 C27 C25 178.6(2) .
C24 C28 C30 126.77(14) .
C24 C28 C29 120.08(14) .
C30 C28 C29 113.12(13) .
N9 C29 C28 178.38(18) .
N10 C30 C28 175.68(16) .
C32 C31 C36 116.96(14) .
C32 C31 C23 123.85(14) .
C36 C31 C23 119.16(14) .
C33 C32 C31 121.72(14) .
C33 C32 H32 119.1 .
C31 C32 H32 119.1 .
C32 C33 C34 120.78(15) .
C32 C33 H33 119.6 .
C34 C33 H33 119.6 .
N11 C34 C35 121.91(15) .
N11 C34 C33 119.91(15) .
C35 C34 C33 118.18(14) .
C36 C35 C34 120.63(15) .
C36 C35 H35 119.7 .
C34 C35 H35 119.7 .
C35 C36 C31 121.72(15) .
C35 C36 H36 119.1 .
C31 C36 H36 119.1 .
C42 C37 C38 116.48(14) .
C42 C37 C24 120.21(15) .
C38 C37 C24 123.30(14) .
C39 C38 C37 121.75(16) .
C39 C38 H38 119.1 .
C37 C38 H38 119.1 .
C38 C39 C40 121.36(17) .
C38 C39 H39 119.3 .
C40 C39 H39 119.3 .
N12 C40 C41 122.34(17) .
N12 C40 C39 120.37(17) .
C41 C40 C39 117.28(15) .
C42 C41 C40 120.78(16) .
C42 C41 H41 119.6 .
C40 C41 H41 119.6 .
C41 C42 C37 122.35(16) .
C41 C42 H42 118.8 .
C37 C42 H42 118.8 .
N12 C43 H43A 109.5 .
N12 C43 H43B 109.5 .
H43A C43 H43B 109.5 .
N12 C43 H43C 109.5 .
H43A C43 H43C 109.5 .
H43B C43 H43C 109.5 .
N12 C44 H44A 109.5 .
N12 C44 H44B 109.5 .
H44A C44 H44B 109.5 .
N12 C44 H44C 109.5 .
H44A C44 H44C 109.5 .
H44B C44 H44C 109.5 .
C45 C45 Cl1 110.9(2) 2_666
C45 C45 H45A 109.5 2_666
Cl1 C45 H45A 109.5 .
C45 C45 H45B 109.5 2_666
Cl1 C45 H45B 109.5 .
H45A C45 H45B 108.0 .

loop_
_geom_bond_atom_site_label_1
_geom_bond_atom_site_label_2
_geom_bond_distance
_geom_bond_site_symmetry_2
Cl1 C45 1.781(2) .
N1 C4 1.140(2) .
N2 C5 1.145(2) .
N3 C7 1.146(2) .
N4 C8 1.146(2) .
N5 C12 1.350(2) .
N5 H5A 0.8800 .
N5 H5B 0.8800 .
N6 C18 1.356(2) .
N6 C21 1.447(2) .
N6 C22 1.458(2) .
N7 C26 1.148(2) .
N8 C27 1.147(2) .
N9 C29 1.139(2) .
N10 C30 1.147(2) .
N11 C34 1.351(2) .
N11 H11A 0.8800 .
N11 H11B 0.8800 .
N12 C40 1.356(2) .
N12 C43 1.452(3) .
N12 C44 1.456(3) .
C1 C3 1.371(2) .
C1 C9 1.442(2) .
C1 C2 1.5145(19) .
C2 C6 1.376(2) .
C2 C15 1.444(2) .
C3 C4 1.427(2) .
C3 C5 1.432(2) .
C6 C8 1.435(2) .
C6 C7 1.437(2) .
C9 C10 1.395(2) .
C9 C14 1.397(2) .
C10 C11 1.370(2) .
C10 H10 0.9500 .
C11 C12 1.388(2) .
C11 H11 0.9500 .
C12 C13 1.394(3) .
C13 C14 1.364(3) .
C13 H13 0.9500 .
C14 H14 0.9500 .
C15 C16 1.409(2) .
C15 C20 1.414(2) .
C16 C17 1.362(2) .
C16 H16 0.9500 .
C17 C18 1.411(2) .
C17 H17 0.9500 .
C18 C19 1.413(2) .
C19 C20 1.367(2) .
C19 H19 0.9500 .
C20 H20 0.9500 .
C21 H21A 0.9800 .
C21 H21B 0.9800 .
C21 H21C 0.9800 .
C22 H22A 0.9800 .
C22 H22B 0.9800 .
C22 H22C 0.9800 .
C23 C25 1.373(2) .
C23 C31 1.448(2) .
C23 C24 1.507(2) .
C24 C28 1.378(2) .
C24 C37 1.438(2) .
C25 C27 1.432(2) .
C25 C26 1.436(2) .
C28 C30 1.430(2) .
C28 C29 1.437(2) .
C31 C32 1.405(2) .
C31 C36 1.411(2) .
C32 C33 1.368(2) .
C32 H32 0.9500 .
C33 C34 1.405(2) .
C33 H33 0.9500 .
C34 C35 1.404(2) .
C35 C36 1.368(2) .
C35 H35 0.9500 .
C36 H36 0.9500 .
C37 C42 1.406(2) .
C37 C38 1.412(2) .
C38 C39 1.367(2) .
C38 H38 0.9500 .
C39 C40 1.412(3) .
C39 H39 0.9500 .
C40 C41 1.410(3) .
C41 C42 1.371(2) .
C41 H41 0.9500 .
C42 H42 0.9500 .
C43 H43A 0.9800 .
C43 H43B 0.9800 .
C43 H43C 0.9800 .
C44 H44A 0.9800 .
C44 H44B 0.9800 .
C44 H44C 0.9800 .
C45 C45 1.454(5) 2_666
C45 H45A 0.9900 .
C45 H45B 0.9900 .

loop_
_geom_torsion_atom_site_label_1
_geom_torsion_atom_site_label_2
_geom_torsion_atom_site_label_3
_geom_torsion_atom_site_label_4
_geom_torsion
C3 C1 C2 C6 -93.39(18)
C9 C1 C2 C6 84.31(18)
C3 C1 C2 C15 85.06(18)
C9 C1 C2 C15 -97.24(18)
C9 C1 C3 C4 2.9(3)
C2 C1 C3 C4 -179.70(16)
C9 C1 C3 C5 -179.25(17)
C2 C1 C3 C5 -1.8(2)
C15 C2 C6 C8 -178.77(15)
C1 C2 C6 C8 -0.5(2)
C15 C2 C6 C7 -2.2(3)
C1 C2 C6 C7 176.12(15)
C3 C1 C9 C10 -170.48(17)
C2 C1 C9 C10 12.1(2)
C3 C1 C9 C14 13.7(3)
C2 C1 C9 C14 -163.7(2)
C14 C9 C10 C11 -1.3(3)
C1 C9 C10 C11 -177.50(18)
C9 C10 C11 C12 0.2(3)
C10 C11 C12 N5 178.2(2)
C10 C11 C12 C13 0.7(4)
N5 C12 C13 C14 -177.9(3)
C11 C12 C13 C14 -0.4(5)
C12 C13 C14 C9 -0.9(6)
C10 C9 C14 C13 1.7(5)
C1 C9 C14 C13 177.7(3)
C6 C2 C15 C16 163.42(15)
C1 C2 C15 C16 -14.8(2)
C6 C2 C15 C20 -15.9(3)
C1 C2 C15 C20 165.88(15)
C20 C15 C16 C17 4.0(2)
C2 C15 C16 C17 -175.33(15)
C15 C16 C17 C18 -1.9(3)
C21 N6 C18 C17 1.8(3)
C22 N6 C18 C17 175.50(18)
C21 N6 C18 C19 -177.59(18)
C22 N6 C18 C19 -3.8(3)
C16 C17 C18 N6 178.79(16)
C16 C17 C18 C19 -1.8(2)
N6 C18 C19 C20 -177.36(18)
C17 C18 C19 C20 3.3(3)
C18 C19 C20 C15 -1.0(3)
C16 C15 C20 C19 -2.6(3)
C2 C15 C20 C19 176.77(16)
C25 C23 C24 C28 -104.66(16)
C31 C23 C24 C28 71.42(17)
C25 C23 C24 C37 75.96(18)
C31 C23 C24 C37 -107.96(16)
C31 C23 C25 C27 0.1(2)
C24 C23 C25 C27 175.76(15)
C31 C23 C25 C26 179.79(14)
C24 C23 C25 C26 -4.5(2)
C37 C24 C28 C30 4.3(3)
C23 C24 C28 C30 -174.99(15)
C37 C24 C28 C29 -177.64(15)
C23 C24 C28 C29 3.0(2)
C25 C23 C31 C32 21.8(2)
C24 C23 C31 C32 -153.92(14)
C25 C23 C31 C36 -160.55(15)
C24 C23 C31 C36 23.8(2)
C36 C31 C32 C33 0.2(2)
C23 C31 C32 C33 177.93(14)
C31 C32 C33 C34 0.6(2)
C32 C33 C34 N11 179.40(16)
C32 C33 C34 C35 -0.3(2)
N11 C34 C35 C36 179.62(17)
C33 C34 C35 C36 -0.6(3)
C34 C35 C36 C31 1.4(3)
C32 C31 C36 C35 -1.2(2)
C23 C31 C36 C35 -179.04(15)
C28 C24 C37 C42 -164.25(16)
C23 C24 C37 C42 15.0(2)
C28 C24 C37 C38 15.0(3)
C23 C24 C37 C38 -165.67(15)
C42 C37 C38 C39 0.5(3)
C24 C37 C38 C39 -178.81(16)
C37 C38 C39 C40 -0.3(3)
C43 N12 C40 C41 170.61(18)
C44 N12 C40 C41 2.8(3)
C43 N12 C40 C39 -10.1(3)
C44 N12 C40 C39 -177.88(19)
C38 C39 C40 N12 -179.33(17)
C38 C39 C40 C41 0.0(3)
N12 C40 C41 C42 179.41(16)
C39 C40 C41 C42 0.1(3)
C40 C41 C42 C37 0.1(3)
C38 C37 C42 C41 -0.4(2)
C24 C37 C42 C41 178.92(16)
